data_7119310
loop_
_publ_author_name
'Wang, Ying'
'Jia, Wei'
'Chen, Ran'
'Zhao, Xiao-Jun'
'Wang, Zhong-Liang'

_publ_section_title
;
 Guest-induced SC-SC transformation within the first K/Cd heterodimetallic
 triazole complex: a luminescent sensor for high-explosives and cyano
 molecules.
;
_journal_issue 3
_journal_name_full 'Chemical communications (Cambridge, England)'
_journal_page_first 636
_journal_page_last 639
_journal_paper_doi 10.1039/c6cc09566f
_journal_volume 53
_journal_year 2017
_chemical_formula_sum 'C102 H98 Cd3 Cl6 K2 N36 O12'
_chemical_formula_weight 2648.26
_chemical_name_systematic
;
 ?
;
_space_group_crystal_system monoclinic
_space_group_IT_number 13
_space_group_name_Hall '-P 2yc'
_space_group_name_H-M_alt 'P 1 2/c 1'
_symmetry_space_group_name_Hall '-P 2yc'
_symmetry_space_group_name_H-M 'P 1 2/c 1'
_atom_sites_solution_hydrogens mixed
_audit_creation_method SHELXL-2013
_audit_update_record
;
2016-02-04 deposited with the CCDC.
2016-12-12 downloaded from the CCDC.
;
_cell_angle_alpha 90
_cell_angle_beta 90.19(3)
_cell_angle_gamma 90
_cell_formula_units_Z 2
_cell_length_a 16.136(3)
_cell_length_b 13.126(3)
_cell_length_c 34.238(7)
_cell_measurement_reflns_used 15766
_cell_measurement_temperature 113.1500
_cell_measurement_theta_max 28.0349
_cell_measurement_theta_min 1.5515
_cell_volume 7252(3)
_computing_structure_refinement 'SHELXL-2013 (Sheldrick, 2013)'
_diffrn_ambient_temperature 113.1500
_diffrn_measured_fraction_theta_full 0.956
_diffrn_measured_fraction_theta_max 0.980
_diffrn_radiation_type MoK\a
_diffrn_radiation_wavelength 0.71073
_diffrn_reflns_av_R_equivalents 0.1184
_diffrn_reflns_av_unetI/netI 0.0953
_diffrn_reflns_Laue_measured_fraction_full 0.956
_diffrn_reflns_Laue_measured_fraction_max 0.980
_diffrn_reflns_limit_h_max 17
_diffrn_reflns_limit_h_min -19
_diffrn_reflns_limit_k_max 15
_diffrn_reflns_limit_k_min -15
_diffrn_reflns_limit_l_max 40
_diffrn_reflns_limit_l_min -37
_diffrn_reflns_number 44639
_diffrn_reflns_point_group_measured_fraction_full 0.956
_diffrn_reflns_point_group_measured_fraction_max 0.980
_diffrn_reflns_theta_full 25.242
_diffrn_reflns_theta_max 25.010
_diffrn_reflns_theta_min 1.551
_exptl_absorpt_coefficient_mu 0.663
_exptl_absorpt_correction_T_max 1.0000
_exptl_absorpt_correction_T_min 0.7775
_exptl_absorpt_correction_type multi-scan
_exptl_crystal_colour Colorless
_exptl_crystal_density_diffrn 1.213
_exptl_crystal_description Prism
_exptl_crystal_F_000 2684
_exptl_crystal_size_max 0.150
_exptl_crystal_size_mid 0.140
_exptl_crystal_size_min 0.130
_refine_diff_density_max 2.211
_refine_diff_density_min -0.815
_refine_diff_density_rms 0.180
_refine_ls_extinction_coef 0.0074(3)
_refine_ls_extinction_expression Fc^*^=kFc[1+0.001xFc^2^\l^3^/sin(2\q)]^-1/4^
_refine_ls_extinction_method SHELXL
_refine_ls_goodness_of_fit_ref 1.031
_refine_ls_hydrogen_treatment constr
_refine_ls_matrix_type full
_refine_ls_number_parameters 773
_refine_ls_number_reflns 12543
_refine_ls_number_restraints 42
_refine_ls_restrained_S_all 1.035
_refine_ls_R_factor_all 0.1203
_refine_ls_R_factor_gt 0.1023
_refine_ls_shift/su_max 0.020
_refine_ls_shift/su_mean 0.000
_refine_ls_structure_factor_coef Fsqd
_refine_ls_weighting_details
;
 w=1/[\s^2^(Fo^2^)+(0.1731P)^2^+20.9182P]
 where P=(Fo^2^+2Fc^2^)/3
;
_refine_ls_weighting_scheme calc
_refine_ls_wR_factor_gt 0.2732
_refine_ls_wR_factor_ref 0.2903
_reflns_Friedel_coverage 0.000
_reflns_number_gt 9602
_reflns_number_total 12543
_reflns_threshold_expression 'I > 2\s(I)'
_cod_data_source_file c6cc09566f2.cif
_cod_data_source_block r130714f1
_cod_depositor_comments
;
The following automatic conversions were performed:

'_exptl_absorpt_correction_type' value 'Multi-scan' changed to
'multi-scan' according to
/usr/data/users/saulius/crontab/automatic-downloads/rss-feeds/RSC/lib/dictionaries/cif_core.dic
dictionary named 'cif_core.dic' version 2.4.2 from 2011-04-26.

Automatic conversion script
Id: cif_fix_values 4268 2015-11-12 08:31:59Z antanas 
;
_cod_database_code 7119310
_shelx_space_group_comment
;
The symmetry employed for this shelxl refinement is uniquely defined
by the following loop, which should always be used as a source of
symmetry information in preference to the above space-group names.
They are only intended as comments.
;
_shelx_estimated_absorpt_t_min 0.907
_shelx_estimated_absorpt_t_max 0.919
_shelxl_version_number 2013-2

loop_
_space_group_symop_operation_xyz
'x, y, z'
'-x, y, -z+1/2'
'-x, -y, -z'
'x, -y, z-1/2'

loop_
_atom_site_label
_atom_site_type_symbol
_atom_site_fract_x
_atom_site_fract_y
_atom_site_fract_z
_atom_site_U_iso_or_equiv
_atom_site_adp_type
_atom_site_occupancy
_atom_site_site_symmetry_order
_atom_site_calc_flag
_atom_site_refinement_flags_posn
_atom_site_refinement_flags_adp
_atom_site_refinement_flags_occupancy
_atom_site_disorder_assembly
_atom_site_disorder_group
Cd1 Cd 0.80364(2) -0.12133(2) 0.41567(2) 0.04706(9) Uani 1 1 d . . . . .
Cd2 Cd 0.5000 -0.29325(3) 0.2500 0.03003(9) Uani 1 2 d S T P . .
K3 K 0.84368(6) -0.36884(7) 0.32286(3) 0.0413(2) Uani 1 1 d . . . . .
Cl2 Cl 0.77878(11) -0.03922(13) 0.48491(5) 0.0829(5) Uani 1 1 d . . . . .
Cl3 Cl 0.81870(10) -0.20343(11) 0.34713(4) 0.0732(4) Uani 1 1 d . . . . .
Cl4 Cl 0.56601(7) -0.29369(10) 0.31944(3) 0.0504(3) Uani 1 1 d . . . . .
O1 O 0.8356(2) -0.3186(2) 0.25384(9) 0.0535(9) Uani 1 1 d . . . . .
H1A H 0.8782 -0.2897 0.2395 0.080 Uiso 1 1 d R U . . .
H1B H 0.7894 -0.3256 0.2379 0.080 Uiso 1 1 d R U . . .
O5 O 0.9752(3) -0.4289(3) 0.34721(11) 0.0706(10) Uani 1 1 d . U . . .
H5A H 0.9821 -0.4723 0.3664 0.106 Uiso 1 1 d R U . . .
H5B H 1.0238 -0.4106 0.3382 0.106 Uiso 1 1 d R U . . .
O6 O 0.7265(3) -0.4725(3) 0.34470(11) 0.0727(10) Uani 1 1 d . U . . .
H6A H 0.7286 -0.5229 0.3635 0.109 Uiso 1 1 d R U . . .
H6B H 0.6728 -0.4675 0.3354 0.109 Uiso 1 1 d R U . . .
N1 N 0.6859(2) -0.0326(3) 0.39242(10) 0.0383(9) Uani 1 1 d . . . . .
N2 N 0.5718(2) -0.0084(3) 0.35713(12) 0.0520(11) Uani 1 1 d . . . . .
N3 N 0.5740(2) 0.0602(3) 0.38747(10) 0.0384(9) Uani 1 1 d . . . . .
N4 N 0.0183(2) 0.6768(3) 0.44862(12) 0.0464(10) Uani 1 1 d . . . . .
N5 N -0.0140(3) 0.6874(3) 0.48502(14) 0.0606(12) Uani 1 1 d . . . . .
N6 N -0.0842(2) 0.7836(3) 0.44104(13) 0.0485(11) Uani 1 1 d . . . . .
N7 N -0.1107(2) 0.0141(3) 0.39658(12) 0.0458(10) Uani 1 1 d . . . . .
N8 N -0.0697(3) 0.1543(4) 0.36669(15) 0.0755(14) Uani 1 1 d . . . . .
N9 N -0.0092(2) 0.1212(3) 0.39146(10) 0.0369(9) Uani 1 1 d . . . . .
N10 N 0.60660(19) 0.6468(2) 0.44283(9) 0.0330(8) Uani 1 1 d . . . . .
N11 N 0.6368(2) 0.6625(3) 0.47940(10) 0.0450(10) Uani 1 1 d . . . . .
N12 N 0.7115(2) 0.7491(3) 0.43610(10) 0.0347(8) Uani 1 1 d . . . . .
N13 N 0.40889(19) -0.1612(3) 0.26718(10) 0.0353(8) Uani 1 1 d . . . . .
N14 N 0.3633(2) -0.0172(3) 0.29551(13) 0.0649(12) Uani 1 1 d . . . . .
H14 H 0.3615 0.0370 0.3096 0.078 Uiso 1 1 calc R U . . .
N15 N 0.3041(2) -0.0549(3) 0.27090(10) 0.0375(9) Uani 1 1 d . . . . .
N16 N -0.2912(2) 0.4951(3) 0.22232(11) 0.0476(10) Uani 1 1 d . . . . .
C17 C -0.3427(2) 0.5416(3) 0.24817(12) 0.0379(10) Uani 1 1 d . . . . .
H17 H -0.3371 0.5400 0.2752 0.045 Uiso 1 1 calc R U . . .
N18 N -0.3835(3) 0.5706(5) 0.19111(16) 0.0926(18) Uani 1 1 d . . . . .
H18A H -0.4129 0.5929 0.1719 0.111 Uiso 1 1 calc R U . . .
C1 C 0.6397(3) -0.0597(4) 0.36126(14) 0.0478(12) Uani 1 1 d . . . . .
H1 H 0.6554 -0.1111 0.3441 0.057 Uiso 1 1 calc R U . . .
C2 C 0.6422(2) 0.0447(3) 0.40839(13) 0.0403(11) Uani 1 1 d . . . . .
H2 H 0.6575 0.0811 0.4306 0.048 Uiso 1 1 calc R U . . .
C3 C 0.5071(2) 0.1291(3) 0.39333(11) 0.0349(10) Uani 1 1 d . . . . .
C4 C 0.4450(2) 0.1384(4) 0.36507(13) 0.0419(11) Uani 1 1 d . . . . .
H4 H 0.4485 0.1021 0.3418 0.050 Uiso 1 1 calc R U . . .
C5 C 0.3784(3) 0.2016(4) 0.37183(13) 0.0435(11) Uani 1 1 d . . . . .
H5 H 0.3357 0.2043 0.3536 0.052 Uiso 1 1 calc R U . . .
C6 C 0.3734(2) 0.2620(3) 0.40554(11) 0.0295(9) Uani 1 1 d . . . . .
C7 C 0.4364(2) 0.2529(4) 0.43281(12) 0.0396(11) Uani 1 1 d . . . . .
H7 H 0.4341 0.2915 0.4555 0.048 Uiso 1 1 calc R U . . .
C8 C 0.5033(2) 0.1871(4) 0.42715(12) 0.0402(11) Uani 1 1 d . . . . .
H8 H 0.5450 0.1823 0.4459 0.048 Uiso 1 1 calc R U . . .
C9 C 0.2997(2) 0.3290(3) 0.41150(11) 0.0309(9) Uani 1 1 d . . . . .
C10 C 0.3043(2) 0.4285(3) 0.42166(11) 0.0306(9) Uani 1 1 d . . . . .
C11 C 0.2291(2) 0.4927(3) 0.42963(12) 0.0325(9) Uani 1 1 d . . . . .
C12 C 0.2120(3) 0.5783(4) 0.40658(15) 0.0546(13) Uani 1 1 d . . . . .
H12 H 0.2491 0.5958 0.3869 0.065 Uiso 1 1 calc R U . . .
C13 C 0.1430(3) 0.6372(4) 0.41179(15) 0.0588(13) Uani 1 1 d . . . . .
H13 H 0.1317 0.6918 0.3953 0.071 Uiso 1 1 calc R U . . .
C14 C 0.0899(3) 0.6129(3) 0.44263(13) 0.0434(11) Uani 1 1 d . . . . .
C15 C 0.1040(3) 0.5300(4) 0.46559(12) 0.0435(11) Uani 1 1 d . . . . .
H15 H 0.0671 0.5135 0.4854 0.052 Uiso 1 1 calc R U . . .
C16 C 0.1742(2) 0.4696(3) 0.45939(12) 0.0387(10) Uani 1 1 d . . . . .
H16 H 0.1841 0.4136 0.4754 0.046 Uiso 1 1 calc R U . . .
C18 C -0.0247(3) 0.7330(4) 0.42290(16) 0.0523(13) Uani 1 1 d . . . . .
H18 H -0.0143 0.7360 0.3962 0.063 Uiso 1 1 calc R U . . .
C19 C -0.0745(3) 0.7530(5) 0.47966(17) 0.0610(15) Uani 1 1 d . . . . .
H19 H -0.1078 0.7767 0.4998 0.073 Uiso 1 1 calc R U . . .
C1A C -0.1296(3) 0.0898(4) 0.37222(15) 0.0599(14) Uani 1 1 d . . . . .
H1AA H -0.1811 0.0959 0.3602 0.072 Uiso 1 1 calc R U . . .
C20 C -0.0365(3) 0.0364(3) 0.40846(15) 0.0492(12) Uani 1 1 d . . . . .
H20 H -0.0064 -0.0017 0.4265 0.059 Uiso 1 1 calc R U . . .
C21 C 0.0677(2) 0.1736(3) 0.39614(11) 0.0357(10) Uani 1 1 d . . . . .
C22 C 0.0792(2) 0.2661(3) 0.37860(12) 0.0373(10) Uani 1 1 d . . . . .
H22 H 0.0370 0.2947 0.3636 0.045 Uiso 1 1 calc R U . . .
C23 C 0.1539(3) 0.3174(3) 0.38316(12) 0.0399(11) Uani 1 1 d . . . . .
H23 H 0.1614 0.3803 0.3712 0.048 Uiso 1 1 calc R U . . .
C24 C 0.2180(2) 0.2750(3) 0.40563(11) 0.0299(9) Uani 1 1 d . . . . .
C25 C 0.2050(3) 0.1804(3) 0.42260(13) 0.0390(11) Uani 1 1 d . . . . .
H25 H 0.2470 0.1504 0.4373 0.047 Uiso 1 1 calc R U . . .
C26 C 0.1303(2) 0.1305(3) 0.41794(13) 0.0394(11) Uani 1 1 d . . . . .
H26 H 0.1222 0.0673 0.4296 0.047 Uiso 1 1 calc R U . . .
C27 C 0.3832(2) 0.4851(3) 0.42644(11) 0.0314(9) Uani 1 1 d . . . . .
C28 C 0.4482(2) 0.4813(3) 0.39800(12) 0.0383(10) Uani 1 1 d . . . . .
H28 H 0.4411 0.4421 0.3756 0.046 Uiso 1 1 calc R U . . .
C29 C 0.5208(2) 0.5345(3) 0.40322(11) 0.0344(10) Uani 1 1 d . . . . .
H29 H 0.5623 0.5321 0.3845 0.041 Uiso 1 1 calc R U . . .
C30 C 0.5310(2) 0.5913(3) 0.43650(11) 0.0342(10) Uani 1 1 d . . . . .
C31 C 0.4694(3) 0.5954(4) 0.46446(12) 0.0436(11) Uani 1 1 d . . . . .
H31 H 0.4771 0.6339 0.4870 0.052 Uiso 1 1 calc R U . . .
C32 C 0.3969(3) 0.5428(3) 0.45899(12) 0.0415(11) Uani 1 1 d . . . . .
H32 H 0.3559 0.5465 0.4780 0.050 Uiso 1 1 calc R U . . .
C33 C 0.6525(2) 0.6986(3) 0.41705(12) 0.0356(10) Uani 1 1 d . . . . .
H33 H 0.6444 0.6992 0.3901 0.043 Uiso 1 1 calc R U . . .
C34 C 0.6999(3) 0.7224(4) 0.47373(13) 0.0473(12) Uani 1 1 d . . . . .
H34 H 0.7341 0.7449 0.4939 0.057 Uiso 1 1 calc R U . . .
C35 C 0.4245(3) -0.0846(4) 0.29242(14) 0.0489(12) Uani 1 1 d . . . . .
H35 H 0.4737 -0.0794 0.3064 0.059 Uiso 1 1 calc R U . . .
C36 C 0.3329(2) -0.1397(3) 0.25383(13) 0.0362(10) Uani 1 1 d . . . . .
H36 H 0.3041 -0.1780 0.2354 0.043 Uiso 1 1 calc R U . . .
C37 C 0.2257(2) -0.0057(3) 0.26714(12) 0.0339(10) Uani 1 1 d . . . . .
C38 C 0.2005(3) 0.0657(3) 0.29450(13) 0.0439(11) Uani 1 1 d . . . . .
H38 H 0.2338 0.0802 0.3160 0.053 Uiso 1 1 calc R U . . .
C39 C 0.1263(3) 0.1147(3) 0.28960(12) 0.0393(10) Uani 1 1 d . . . . .
H39 H 0.1087 0.1603 0.3086 0.047 Uiso 1 1 calc R U . . .
C40 C 0.0773(2) 0.0983(3) 0.25747(12) 0.0340(10) Uani 1 1 d . . . . .
C41 C 0.1022(2) 0.0249(3) 0.23015(13) 0.0380(10) Uani 1 1 d . . . . .
H41 H 0.0684 0.0106 0.2088 0.046 Uiso 1 1 calc R U . . .
C42 C 0.1761(3) -0.0264(3) 0.23461(13) 0.0419(11) Uani 1 1 d . . . . .
H42 H 0.1928 -0.0743 0.2162 0.050 Uiso 1 1 calc R U . . .
C43 C 0.0000 0.1576(4) 0.2500 0.0278(12) Uani 1 2 d S T P . .
C44 C 0.0000 0.2621(4) 0.2500 0.0356(14) Uani 1 2 d S T P . .
C45 C -0.0771(2) 0.3226(3) 0.24454(12) 0.0361(10) Uani 1 1 d . . . . .
C46 C -0.1464(3) 0.3121(4) 0.26883(14) 0.0446(11) Uani 1 1 d . . . . .
H46 H -0.1444 0.2674 0.2899 0.053 Uiso 1 1 calc R U . . .
C47 C -0.2175(3) 0.3677(3) 0.26169(13) 0.0443(11) Uani 1 1 d . . . . .
H47 H -0.2636 0.3595 0.2776 0.053 Uiso 1 1 calc R U . . .
C48 C -0.2201(3) 0.4365(3) 0.23049(13) 0.0432(11) Uani 1 1 d . . . . .
C49 C -0.1497(3) 0.4530(4) 0.20767(13) 0.0451(12) Uani 1 1 d . . . . .
H49 H -0.1503 0.5009 0.1877 0.054 Uiso 1 1 calc R U . . .
C50 C -0.0787(3) 0.3964(3) 0.21549(13) 0.0417(11) Uani 1 1 d . . . . .
H50 H -0.0311 0.4083 0.2009 0.050 Uiso 1 1 calc R U . . .
C51 C -0.3154(3) 0.5144(4) 0.18599(12) 0.0567(13) Uani 1 1 d . . . . .
H51 H -0.2911 0.4939 0.1627 0.068 Uiso 1 1 calc R U . . .
N52 N -0.4024(2) 0.5895(3) 0.22870(10) 0.0391(9) Uani 1 1 d . . . . .
O2 O 0.6031(5) 0.2597(7) 0.3094(2) 0.071(2) Uani 0.5 1 d G U P A 1
H2A H 0.6067 0.2123 0.2926 0.107 Uiso 0.5 1 d G U P A 1
H2B H 0.6115 0.3168 0.2984 0.107 Uiso 0.5 1 d G U P A 1
O4' O 0.7081(5) 0.2124(7) 0.3492(3) 0.082(2) Uani 0.5 1 d G U P B 2
H4'A H 0.6801 0.2668 0.3520 0.123 Uiso 0.5 1 d G U P B 2
H4'B H 0.6965 0.1854 0.3273 0.123 Uiso 0.5 1 d G U P B 2
O4" O 0.5458(7) 0.3477(9) 0.3040(3) 0.102(3) Uani 0.5 1 d G U P C 3
H4"A H 0.5848 0.3785 0.3158 0.153 Uiso 0.5 1 d G U P C 3
H4"B H 0.5435 0.3681 0.2804 0.153 Uiso 0.5 1 d G U P C 3
O4` O 0.6521(7) 0.2694(9) 0.3411(3) 0.103(3) Uani 0.5 1 d G U P D 4
H4`A H 0.6495 0.3295 0.3319 0.154 Uiso 0.5 1 d G U P D 4
H4`B H 0.6898 0.2665 0.3584 0.154 Uiso 0.5 1 d G U P D 4
O3 O 0.0804(7) 0.9281(9) 0.4915(3) 0.1007(18) Uani 0.5 1 d G U P E 6
H3A H 0.0888 0.9095 0.4680 0.151 Uiso 0.5 1 d G U P E 6
H3B H 0.0384 0.9671 0.4923 0.151 Uiso 0.5 1 d G U P E 6
O5' O 0.6699(9) 0.2198(12) 0.4837(3) 0.162(5) Uani 0.5 1 d . . P F 7

loop_
_atom_site_aniso_label
_atom_site_aniso_U_11
_atom_site_aniso_U_22
_atom_site_aniso_U_33
_atom_site_aniso_U_23
_atom_site_aniso_U_13
_atom_site_aniso_U_12
Cd1 0.01872(13) 0.02929(15) 0.0932(2) 0.01787(15) -0.00195(14) -0.00434(12)
Cd2 0.01600(16) 0.02097(17) 0.0531(2) 0.000 -0.00159(15) 0.000
K3 0.0331(4) 0.0336(5) 0.0570(5) -0.0079(4) -0.0016(4) 0.0021(4)
Cl2 0.0832(10) 0.0603(9) 0.1051(10) 0.0063(8) -0.0213(8) -0.0040(8)
Cl3 0.0854(8) 0.0641(7) 0.0704(7) 0.0236(6) 0.0288(6) 0.0351(6)
Cl4 0.0432(6) 0.0516(6) 0.0563(5) 0.0002(5) -0.0109(5) -0.0065(5)
O1 0.064(2) 0.0346(16) 0.0614(17) -0.0092(14) -0.0103(15) 0.0063(16)
O5 0.0683(18) 0.0676(19) 0.0760(17) -0.0153(15) -0.0043(15) 0.0200(15)
O6 0.0853(19) 0.0675(19) 0.0654(16) -0.0098(15) 0.0169(15) -0.0135(16)
N1 0.0218(15) 0.0322(18) 0.0608(19) -0.0041(15) -0.0029(14) 0.0019(14)
N2 0.042(2) 0.048(2) 0.065(2) -0.0211(18) -0.0116(17) 0.0114(18)
N3 0.0272(16) 0.0354(18) 0.0526(17) -0.0040(15) -0.0013(14) 0.0068(14)
N4 0.0208(16) 0.041(2) 0.077(2) 0.0166(18) 0.0026(16) 0.0056(15)
N5 0.041(2) 0.051(2) 0.089(3) 0.024(2) 0.009(2) 0.0162(19)
N6 0.0198(16) 0.0352(19) 0.090(3) 0.0109(19) -0.0017(17) 0.0008(15)
N7 0.0255(16) 0.0330(18) 0.079(2) 0.0139(17) -0.0113(16) -0.0110(14)
N8 0.046(2) 0.078(3) 0.103(3) 0.043(2) -0.021(2) -0.029(2)
N9 0.0230(15) 0.0318(17) 0.0558(18) 0.0013(15) -0.0059(14) -0.0065(14)
N10 0.0257(15) 0.0263(16) 0.0472(16) 0.0018(13) 0.0005(13) -0.0119(13)
N11 0.048(2) 0.044(2) 0.0430(17) 0.0006(15) -0.0064(15) -0.0238(16)
N12 0.0284(16) 0.0259(16) 0.0497(17) 0.0063(14) -0.0033(13) -0.0112(13)
N13 0.0219(15) 0.0285(16) 0.0556(17) -0.0084(14) -0.0059(13) 0.0061(13)
N14 0.047(2) 0.053(2) 0.094(2) -0.0408(19) -0.0369(18) 0.0172(18)
N15 0.0262(15) 0.0322(17) 0.0540(17) -0.0114(15) -0.0130(13) 0.0081(14)
N16 0.0440(19) 0.041(2) 0.0583(19) -0.0043(17) 0.0020(16) 0.0216(16)
C17 0.0203(17) 0.039(2) 0.055(2) 0.0036(18) 0.0039(15) 0.0133(16)
N18 0.088(3) 0.110(4) 0.080(3) -0.007(3) -0.021(2) 0.059(3)
C1 0.041(2) 0.042(2) 0.061(2) -0.008(2) -0.0032(19) 0.012(2)
C2 0.0286(19) 0.037(2) 0.056(2) -0.0017(19) -0.0031(17) -0.0012(18)
C3 0.0265(18) 0.030(2) 0.0479(19) -0.0072(16) -0.0057(15) 0.0013(16)
C4 0.0282(19) 0.045(2) 0.052(2) -0.0165(18) -0.0097(16) 0.0085(18)
C5 0.0273(19) 0.045(2) 0.059(2) -0.008(2) -0.0095(17) 0.0018(19)
C6 0.0157(15) 0.0212(17) 0.0515(19) -0.0045(15) 0.0005(14) -0.0068(14)
C7 0.0286(19) 0.044(2) 0.046(2) -0.0035(18) -0.0005(16) 0.0056(18)
C8 0.0237(18) 0.053(3) 0.0442(19) -0.0063(19) -0.0086(15) 0.0010(18)
C9 0.0266(18) 0.0250(18) 0.0410(17) -0.0007(15) 0.0012(15) -0.0069(15)
C10 0.0171(16) 0.0283(19) 0.0466(18) 0.0049(15) 0.0027(14) 0.0005(14)
C11 0.0191(17) 0.0274(19) 0.0511(19) 0.0018(16) -0.0003(15) 0.0034(15)
C12 0.040(2) 0.043(2) 0.081(3) 0.033(2) 0.020(2) 0.0145(19)
C13 0.035(2) 0.052(3) 0.089(3) 0.041(2) 0.014(2) 0.014(2)
C14 0.031(2) 0.034(2) 0.066(2) 0.0090(19) 0.0045(18) 0.0056(18)
C15 0.033(2) 0.046(2) 0.052(2) 0.0171(18) 0.0163(16) 0.0107(18)
C16 0.0297(19) 0.029(2) 0.057(2) 0.0084(17) 0.0071(17) 0.0065(16)
C18 0.032(2) 0.041(2) 0.083(3) 0.020(2) 0.002(2) 0.0093(19)
C19 0.031(2) 0.063(3) 0.089(3) 0.004(3) 0.005(2) 0.018(2)
C1A 0.042(2) 0.055(3) 0.082(3) 0.019(2) -0.025(2) -0.030(2)
C20 0.0258(19) 0.034(2) 0.088(3) 0.028(2) -0.0069(19) -0.0099(17)
C21 0.0291(19) 0.031(2) 0.0466(19) -0.0029(16) 0.0037(16) -0.0143(16)
C22 0.0279(19) 0.034(2) 0.050(2) 0.0083(17) -0.0088(16) -0.0055(17)
C23 0.034(2) 0.031(2) 0.054(2) 0.0097(17) -0.0048(17) -0.0088(17)
C24 0.0237(17) 0.0179(16) 0.0479(18) -0.0003(15) 0.0001(15) -0.0010(14)
C25 0.0262(19) 0.0241(19) 0.067(2) 0.0058(18) -0.0001(17) 0.0006(16)
C26 0.0273(19) 0.028(2) 0.063(2) 0.0129(17) -0.0103(17) -0.0037(16)
C27 0.0220(17) 0.0247(18) 0.0475(19) 0.0051(15) 0.0001(15) -0.0057(15)
C28 0.034(2) 0.033(2) 0.048(2) -0.0018(17) 0.0035(16) -0.0118(17)
C29 0.0206(17) 0.042(2) 0.0404(18) -0.0015(17) -0.0014(14) -0.0086(16)
C30 0.0237(17) 0.0296(19) 0.0491(19) 0.0050(16) -0.0019(15) -0.0077(15)
C31 0.036(2) 0.046(2) 0.049(2) -0.0114(19) 0.0052(17) -0.0170(18)
C32 0.035(2) 0.038(2) 0.051(2) -0.0103(18) 0.0130(16) -0.0075(18)
C33 0.037(2) 0.0264(18) 0.0439(18) 0.0000(16) 0.0045(16) -0.0163(16)
C34 0.041(2) 0.051(3) 0.049(2) -0.001(2) -0.0067(18) -0.019(2)
C35 0.034(2) 0.040(2) 0.072(3) -0.014(2) -0.0224(18) 0.0131(18)
C36 0.0220(18) 0.0233(18) 0.063(2) -0.0117(17) -0.0070(16) 0.0035(15)
C37 0.0206(17) 0.0243(18) 0.057(2) -0.0097(16) -0.0029(15) 0.0087(15)
C38 0.034(2) 0.042(2) 0.055(2) -0.0190(18) -0.0122(17) 0.0086(18)
C39 0.033(2) 0.032(2) 0.053(2) -0.0137(17) -0.0007(17) 0.0118(17)
C40 0.0172(17) 0.0223(18) 0.063(2) 0.0020(17) 0.0020(16) 0.0026(14)
C41 0.0185(17) 0.029(2) 0.066(2) -0.0160(17) -0.0134(16) 0.0073(15)
C42 0.032(2) 0.033(2) 0.060(2) -0.0136(18) -0.0128(17) 0.0051(17)
C43 0.011(2) 0.022(2) 0.050(3) 0.000 0.0010(19) 0.000
C44 0.019(2) 0.031(3) 0.056(3) 0.000 0.017(2) 0.000
C45 0.0243(18) 0.0229(18) 0.061(2) 0.0010(17) 0.0074(16) 0.0015(15)
C46 0.0261(19) 0.037(2) 0.071(2) 0.015(2) 0.0101(18) 0.0061(17)
C47 0.036(2) 0.032(2) 0.064(2) 0.0090(19) 0.0141(18) 0.0055(18)
C48 0.039(2) 0.037(2) 0.054(2) -0.0034(18) -0.0037(18) 0.0169(18)
C49 0.048(2) 0.038(2) 0.049(2) 0.0022(19) 0.0018(18) 0.015(2)
C50 0.032(2) 0.034(2) 0.059(2) 0.0044(19) 0.0095(17) 0.0024(18)
C51 0.052(2) 0.079(3) 0.039(2) -0.009(2) -0.0056(18) 0.044(2)
N52 0.0275(16) 0.0394(19) 0.0505(17) 0.0029(15) -0.0015(14) 0.0119(14)
O2 0.054(4) 0.074(4) 0.086(4) 0.014(3) 0.020(3) 0.004(3)
O4' 0.063(4) 0.081(4) 0.103(4) 0.036(4) 0.009(3) 0.001(4)
O4" 0.099(5) 0.100(5) 0.107(5) 0.002(4) 0.019(4) -0.001(4)
O4` 0.099(5) 0.096(5) 0.114(5) 0.020(4) 0.014(4) -0.007(4)
O3 0.104(3) 0.098(3) 0.101(3) 0.001(2) -0.002(2) -0.010(2)
O5' 0.185(10) 0.180(12) 0.120(7) -0.062(7) -0.087(6) 0.071(9)

loop_
_atom_type_symbol
_atom_type_description
_atom_type_scat_dispersion_real
_atom_type_scat_dispersion_imag
_atom_type_scat_source
C C 0.0033 0.0016 'International Tables Vol C Tables 4.2.6.8 and 6.1.1.4'
H H 0.0000 0.0000 'International Tables Vol C Tables 4.2.6.8 and 6.1.1.4'
Cd Cd -0.8075 1.2024 'International Tables Vol C Tables 4.2.6.8 and 6.1.1.4'
Cl Cl 0.1484 0.1585 'International Tables Vol C Tables 4.2.6.8 and 6.1.1.4'
K K 0.2009 0.2494 'International Tables Vol C Tables 4.2.6.8 and 6.1.1.4'
N N 0.0061 0.0033 'International Tables Vol C Tables 4.2.6.8 and 6.1.1.4'
O O 0.0106 0.0060 'International Tables Vol C Tables 4.2.6.8 and 6.1.1.4'

loop_
_geom_angle_atom_site_label_1
_geom_angle_atom_site_label_2
_geom_angle_atom_site_label_3
_geom_angle
_geom_angle_site_symmetry_1
_geom_angle_site_symmetry_3
N7 Cd1 N6 92.94(13) 1_655 1_645
N7 Cd1 N1 90.37(12) 1_655 .
N6 Cd1 N1 176.54(13) 1_645 .
N7 Cd1 N12 176.69(12) 1_655 1_545
N6 Cd1 N12 89.59(12) 1_645 1_545
N1 Cd1 N12 87.06(12) . 1_545
N7 Cd1 Cl3 90.33(11) 1_655 .
N6 Cd1 Cl3 92.25(11) 1_645 .
N1 Cd1 Cl3 88.73(10) . .
N12 Cd1 Cl3 91.70(9) 1_545 .
N7 Cd1 Cl2 91.86(11) 1_655 .
N6 Cd1 Cl2 90.23(11) 1_645 .
N1 Cd1 Cl2 88.67(10) . .
N12 Cd1 Cl2 86.00(9) 1_545 .
Cl3 Cd1 Cl2 176.61(5) . .
N52 Cd2 N52 96.98(18) 2_545 1_645
N52 Cd2 N13 173.59(12) 2_545 2_655
N52 Cd2 N13 89.10(12) 1_645 2_655
N52 Cd2 N13 89.10(12) 2_545 .
N52 Cd2 N13 173.59(12) 1_645 .
N13 Cd2 N13 84.89(16) 2_655 .
N52 Cd2 Cl4 89.30(9) 2_545 .
N52 Cd2 Cl4 90.53(9) 1_645 .
N13 Cd2 Cl4 88.61(9) 2_655 .
N13 Cd2 Cl4 91.58(9) . .
N52 Cd2 Cl4 90.53(9) 2_545 2_655
N52 Cd2 Cl4 89.30(9) 1_645 2_655
N13 Cd2 Cl4 91.57(9) 2_655 2_655
N13 Cd2 Cl4 88.61(9) . 2_655
Cl4 Cd2 Cl4 179.75(6) . 2_655
Cl3 K3 O5 109.28(11) . .
Cl3 K3 O6 105.69(11) . .
O5 K3 O6 113.12(15) . .
Cl3 K3 O1 94.79(9) . .
O5 K3 O1 117.66(13) . .
O6 K3 O1 113.86(13) . .
Cl3 K3 H1A 92.7 . .
O5 K3 H1A 105.6 . .
O6 K3 H1A 127.6 . .
O1 K3 H1A 14.1 . .
Cl3 K3 H1B 96.6 . .
O5 K3 H1B 129.3 . .
O6 K3 H1B 100.0 . .
O1 K3 H1B 14.2 . .
H1A K3 H1B 28.3 . .
Cl3 K3 H5A 111.6 . .
O5 K3 H5A 13.7 . .
O6 K3 H5A 99.9 . .
O1 K3 H5A 129.4 . .
H1A K3 H5A 118.3 . .
H1B K3 H5A 139.3 . .
Cl3 K3 H5B 105.8 . .
O5 K3 H5B 13.8 . .
O6 K3 H5B 126.4 . .
O1 K3 H5B 105.4 . .
H1A K3 H5B 92.6 . .
H1B K3 H5B 118.0 . .
H5A K3 H5B 27.6 . .
Cl3 K3 H6A 109.9 . .
O5 K3 H6A 99.2 . .
O6 K3 H6A 14.1 . .
O1 K3 H6A 125.5 . .
H1A K3 H6A 138.5 . .
H1B K3 H6A 112.2 . .
H5A K3 H6A 85.8 . .
H5B K3 H6A 112.7 . .
Cl3 K3 H6B 100.6 . .
O5 K3 H6B 127.0 . .
O6 K3 H6B 14.2 . .
O1 K3 H6B 101.7 . .
H1A K3 H6B 115.7 . .
H1B K3 H6B 87.5 . .
H5A K3 H6B 113.9 . .
H5B K3 H6B 140.0 . .
H6A K3 H6B 28.3 . .
K3 Cl3 Cd1 135.84(6) . .
K3 O1 H1A 125.7 . .
K3 O1 H1B 125.4 . .
H1A O1 H1B 108.9 . .
K3 O5 H5A 125.6 . .
K3 O5 H5B 125.1 . .
H5A O5 H5B 109.3 . .
K3 O6 H6A 125.7 . .
K3 O6 H6B 125.4 . .
H6A O6 H6B 109.0 . .
C1 N1 C2 103.3(3) . .
C1 N1 Cd1 125.3(3) . .
C2 N1 Cd1 130.8(3) . .
C1 N2 N3 103.8(4) . .
C2 N3 N2 109.0(3) . .
C2 N3 C3 130.6(4) . .
N2 N3 C3 120.3(3) . .
C18 N4 N5 110.2(4) . .
C18 N4 C14 129.8(4) . .
N5 N4 C14 120.0(4) . .
C19 N5 N4 103.1(4) . .
C18 N6 C19 102.8(4) . .
C18 N6 Cd1 130.4(4) . 1_465
C19 N6 Cd1 125.9(3) . 1_465
C20 N7 C1A 103.7(4) . .
C20 N7 Cd1 128.9(3) . 1_455
C1A N7 Cd1 127.3(3) . 1_455
C1A N8 N9 103.5(4) . .
C20 N9 N8 107.5(4) . .
C20 N9 C21 130.0(4) . .
N8 N9 C21 122.5(4) . .
C33 N10 N11 109.5(3) . .
C33 N10 C30 129.0(3) . .
N11 N10 C30 121.2(3) . .
C34 N11 N10 103.4(3) . .
C33 N12 C34 103.7(3) . .
C33 N12 Cd1 131.5(3) . 1_565
C34 N12 Cd1 123.9(3) . 1_565
C36 N13 C35 103.3(3) . .
C36 N13 Cd2 130.1(3) . .
C35 N13 Cd2 126.5(3) . .
C35 N14 N15 103.2(4) . .
C35 N14 H14 128.4 . .
N15 N14 H14 128.4 . .
C36 N15 N14 109.1(3) . .
C36 N15 C37 130.1(3) . .
N14 N15 C37 120.7(3) . .
C51 N16 C17 110.1(4) . .
C51 N16 C48 121.9(4) . .
C17 N16 C48 128.0(4) . .
N52 C17 N16 109.3(4) . .
N52 C17 H17 125.4 . .
N16 C17 H17 125.4 . .
C51 N18 N52 114.6(4) . .
C51 N18 H18A 122.7 . .
N52 N18 H18A 122.7 . .
N2 C1 N1 114.5(4) . .
N2 C1 H1 122.7 . .
N1 C1 H1 122.7 . .
N3 C2 N1 109.3(4) . .
N3 C2 H2 125.4 . .
N1 C2 H2 125.4 . .
C8 C3 C4 119.9(4) . .
C8 C3 N3 120.1(3) . .
C4 C3 N3 120.1(4) . .
C5 C4 C3 119.6(4) . .
C5 C4 H4 120.2 . .
C3 C4 H4 120.2 . .
C4 C5 C6 121.8(4) . .
C4 C5 H5 119.1 . .
C6 C5 H5 119.1 . .
C7 C6 C5 117.5(4) . .
C7 C6 C9 122.8(4) . .
C5 C6 C9 119.6(3) . .
C6 C7 C8 121.8(4) . .
C6 C7 H7 119.1 . .
C8 C7 H7 119.1 . .
C3 C8 C7 119.4(4) . .
C3 C8 H8 120.3 . .
C7 C8 H8 120.3 . .
C10 C9 C6 124.1(3) . .
C10 C9 C24 122.3(3) . .
C6 C9 C24 113.6(3) . .
C9 C10 C27 123.9(3) . .
C9 C10 C11 122.9(3) . .
C27 C10 C11 113.2(3) . .
C16 C11 C12 117.7(4) . .
C16 C11 C10 122.0(4) . .
C12 C11 C10 120.3(4) . .
C13 C12 C11 122.6(4) . .
C13 C12 H12 118.7 . .
C11 C12 H12 118.7 . .
C12 C13 C14 118.1(4) . .
C12 C13 H13 121.0 . .
C14 C13 H13 121.0 . .
C15 C14 C13 121.1(4) . .
C15 C14 N4 121.0(4) . .
C13 C14 N4 117.9(4) . .
C14 C15 C16 120.0(4) . .
C14 C15 H15 120.0 . .
C16 C15 H15 120.0 . .
C11 C16 C15 120.5(4) . .
C11 C16 H16 119.8 . .
C15 C16 H16 119.8 . .
N6 C18 N4 110.0(5) . .
N6 C18 H18 125.0 . .
N4 C18 H18 125.0 . .
N5 C19 N6 113.8(5) . .
N5 C19 H19 123.1 . .
N6 C19 H19 123.1 . .
N8 C1A N7 114.2(4) . .
N8 C1A H1AA 122.9 . .
N7 C1A H1AA 122.9 . .
N7 C20 N9 111.0(4) . .
N7 C20 H20 124.5 . .
N9 C20 H20 124.5 . .
C22 C21 C26 120.3(4) . .
C22 C21 N9 119.8(4) . .
C26 C21 N9 119.9(4) . .
C21 C22 C23 120.0(4) . .
C21 C22 H22 120.0 . .
C23 C22 H22 120.0 . .
C22 C23 C24 120.5(4) . .
C22 C23 H23 119.7 . .
C24 C23 H23 119.7 . .
C25 C24 C23 118.2(4) . .
C25 C24 C9 119.9(3) . .
C23 C24 C9 121.9(3) . .
C26 C25 C24 120.7(4) . .
C26 C25 H25 119.7 . .
C24 C25 H25 119.7 . .
C21 C26 C25 120.4(4) . .
C21 C26 H26 119.8 . .
C25 C26 H26 119.8 . .
C32 C27 C28 117.2(4) . .
C32 C27 C10 120.3(3) . .
C28 C27 C10 122.5(3) . .
C29 C28 C27 121.3(4) . .
C29 C28 H28 119.4 . .
C27 C28 H28 119.4 . .
C30 C29 C28 119.0(4) . .
C30 C29 H29 120.5 . .
C28 C29 H29 120.5 . .
C29 C30 C31 120.7(4) . .
C29 C30 N10 120.1(3) . .
C31 C30 N10 119.2(4) . .
C32 C31 C30 120.1(4) . .
C32 C31 H31 120.0 . .
C30 C31 H31 120.0 . .
C27 C32 C31 121.8(4) . .
C27 C32 H32 119.1 . .
C31 C32 H32 119.1 . .
N12 C33 N10 109.1(3) . .
N12 C33 H33 125.5 . .
N10 C33 H33 125.5 . .
N11 C34 N12 114.2(4) . .
N11 C34 H34 122.9 . .
N12 C34 H34 122.9 . .
N14 C35 N13 114.2(4) . .
N14 C35 H35 122.9 . .
N13 C35 H35 122.9 . .
N13 C36 N15 110.2(3) . .
N13 C36 H36 124.9 . .
N15 C36 H36 124.9 . .
C38 C37 C42 120.2(4) . .
C38 C37 N15 120.5(4) . .
C42 C37 N15 119.3(4) . .
C39 C38 C37 119.5(4) . .
C39 C38 H38 120.2 . .
C37 C38 H38 120.2 . .
C38 C39 C40 121.8(4) . .
C38 C39 H39 119.1 . .
C40 C39 H39 119.1 . .
C39 C40 C41 118.5(3) . .
C39 C40 C43 122.4(3) . .
C41 C40 C43 119.1(3) . .
C42 C41 C40 120.8(4) . .
C42 C41 H41 119.6 . .
C40 C41 H41 119.6 . .
C41 C42 C37 119.1(4) . .
C41 C42 H42 120.4 . .
C37 C42 H42 120.4 . .
C44 C43 C40 121.5(2) . .
C44 C43 C40 121.5(2) . 2
C40 C43 C40 117.1(5) . 2
C43 C44 C45 122.3(2) . 2
C43 C44 C45 122.3(2) . .
C45 C44 C45 115.5(5) 2 .
C50 C45 C46 118.7(4) . .
C50 C45 C44 118.4(3) . .
C46 C45 C44 122.8(4) . .
C47 C46 C45 120.4(4) . .
C47 C46 H46 119.8 . .
C45 C46 H46 119.8 . .
C46 C47 C48 119.9(4) . .
C46 C47 H47 120.0 . .
C48 C47 H47 120.0 . .
C49 C48 C47 120.3(4) . .
C49 C48 N16 117.9(4) . .
C47 C48 N16 121.8(4) . .
C50 C49 C48 118.7(4) . .
C50 C49 H49 120.7 . .
C48 C49 H49 120.7 . .
C45 C50 C49 121.6(4) . .
C45 C50 H50 119.2 . .
C49 C50 H50 119.2 . .
N16 C51 N18 102.9(4) . .
N16 C51 H51 128.6 . .
N18 C51 H51 128.6 . .
C17 N52 N18 103.1(4) . .
C17 N52 Cd2 130.4(3) . 1_465
N18 N52 Cd2 125.3(3) . 1_465
H2A O2 H2B 109.5 . .
H4'A O4' H4'B 109.5 . .
H4"A O4" H4"B 109.5 . .
H4`A O4` H4`B 109.5 . .
H3A O3 H3B 109.4 . .

loop_
_geom_bond_atom_site_label_1
_geom_bond_atom_site_label_2
_geom_bond_distance
_geom_bond_site_symmetry_2
Cd1 N7 2.346(4) 1_655
Cd1 N6 2.361(4) 1_645
Cd1 N1 2.364(3) .
Cd1 N12 2.366(3) 1_545
Cd1 Cl3 2.5943(15) .
Cd1 Cl2 2.6362(19) .
Cd2 N52 2.321(3) 2_545
Cd2 N52 2.321(3) 1_645
Cd2 N13 2.349(3) 2_655
Cd2 N13 2.349(3) .
Cd2 Cl4 2.6020(13) .
Cd2 Cl4 2.6021(13) 2_655
K3 Cl3 2.3600(18) .
K3 O5 2.410(4) .
K3 O6 2.449(4) .
K3 O1 2.456(3) .
K3 H1A 3.0896 .
K3 H1B 3.0877 .
K3 H5A 3.0055 .
K3 H5B 3.0019 .
K3 H6A 3.0809 .
K3 H6B 3.0773 .
O1 H1A 0.9268 .
O1 H1B 0.9273 .
O5 H5A 0.8762 .
O5 H5B 0.8776 .
O6 H6A 0.9244 .
O6 H6B 0.9242 .
N1 C1 1.347(6) .
N1 C2 1.352(6) .
N2 C1 1.294(6) .
N2 N3 1.376(5) .
N3 C2 1.327(5) .
N3 C3 1.423(5) .
N4 C18 1.341(6) .
N4 N5 1.360(6) .
N4 C14 1.442(6) .
N5 C19 1.314(7) .
N6 C18 1.324(6) .
N6 C19 1.390(7) .
N6 Cd1 2.361(4) 1_465
N7 C20 1.297(5) .
N7 C1A 1.332(6) .
N7 Cd1 2.346(4) 1_455
N8 C1A 1.298(7) .
N8 N9 1.363(6) .
N9 C20 1.331(6) .
N9 C21 1.428(5) .
N10 C33 1.340(5) .
N10 N11 1.358(5) .
N10 C30 1.436(5) .
N11 C34 1.303(6) .
N12 C33 1.330(5) .
N12 C34 1.349(6) .
N12 Cd1 2.366(3) 1_565
N13 C36 1.338(5) .
N13 C35 1.349(6) .
N14 C35 1.330(6) .
N14 N15 1.364(5) .
N14 H14 0.8600 .
N15 C36 1.340(5) .
N15 C37 1.426(5) .
N16 C51 1.327(6) .
N16 C17 1.361(5) .
N16 C48 1.408(6) .
C17 N52 1.328(5) .
C17 H17 0.9300 .
N18 C51 1.335(7) .
N18 N52 1.347(6) .
N18 H18A 0.8600 .
C1 H1 0.9300 .
C2 H2 0.9300 .
C3 C8 1.387(6) .
C3 C4 1.396(6) .
C4 C5 1.377(6) .
C4 H4 0.9300 .
C5 C6 1.403(6) .
C5 H5 0.9300 .
C6 C7 1.384(5) .
C6 C9 1.493(5) .
C7 C8 1.397(6) .
C7 H7 0.9300 .
C8 H8 0.9300 .
C9 C10 1.353(6) .
C9 C24 1.510(5) .
C10 C27 1.482(5) .
C10 C11 1.504(5) .
C11 C16 1.386(6) .
C11 C12 1.400(6) .
C12 C13 1.368(7) .
C12 H12 0.9300 .
C13 C14 1.399(7) .
C13 H13 0.9300 .
C14 C15 1.362(6) .
C15 C16 1.398(6) .
C15 H15 0.9300 .
C16 H16 0.9300 .
C18 H18 0.9300 .
C19 H19 0.9300 .
C1A H1AA 0.9300 .
C20 H20 0.9300 .
C21 C22 1.367(6) .
C21 C26 1.375(6) .
C22 C23 1.389(6) .
C22 H22 0.9300 .
C23 C24 1.403(6) .
C23 H23 0.9300 .
C24 C25 1.386(6) .
C25 C26 1.381(6) .
C25 H25 0.9300 .
C26 H26 0.9300 .
C27 C32 1.365(6) .
C27 C28 1.435(6) .
C28 C29 1.374(6) .
C28 H28 0.9300 .
C29 C30 1.371(6) .
C29 H29 0.9300 .
C30 C31 1.384(6) .
C31 C32 1.371(6) .
C31 H31 0.9300 .
C32 H32 0.9300 .
C33 H33 0.9300 .
C34 H34 0.9300 .
C35 H35 0.9300 .
C36 H36 0.9300 .
C37 C38 1.387(6) .
C37 C42 1.396(6) .
C38 C39 1.369(6) .
C38 H38 0.9300 .
C39 C40 1.370(6) .
C39 H39 0.9300 .
C40 C41 1.403(6) .
C40 C43 1.491(5) .
C41 C42 1.378(6) .
C41 H41 0.9300 .
C42 H42 0.9300 .
C43 C44 1.371(8) .
C43 C40 1.491(5) 2
C44 C45 1.488(5) 2
C44 C45 1.488(5) .
C45 C50 1.389(6) .
C45 C46 1.402(6) .
C46 C47 1.381(6) .
C46 H46 0.9300 .
C47 C48 1.399(6) .
C47 H47 0.9300 .
C48 C49 1.398(6) .
C49 C50 1.390(6) .
C49 H49 0.9300 .
C50 H50 0.9300 .
C51 H51 0.9300 .
N52 Cd2 2.321(3) 1_465
O2 H2A 0.8502 .
O2 H2B 0.8503 .
O4' H4'A 0.8500 .
O4' H4'B 0.8499 .
O4" H4"A 0.8500 .
O4" H4"B 0.8500 .
O4` H4`A 0.8500 .
O4` H4`B 0.8496 .
O3 H3A 0.8504 .
O3 H3B 0.8497 .

loop_
_geom_hbond_atom_site_label_D
_geom_hbond_atom_site_label_H
_geom_hbond_atom_site_label_A
_geom_hbond_distance_DH
_geom_hbond_distance_HA
_geom_hbond_distance_DA
_geom_hbond_angle_DHA
_geom_hbond_site_symmetry_A
C17 H17 O6 0.93 2.59 3.490(6) 162.1 1_465
C1 H1 Cl3 0.93 2.90 3.485(5) 122.0 .
C1 H1 Cl4 0.93 2.92 3.590(5) 130.0 .
C4 H4 N14 0.93 2.62 3.400(6) 142.4 .
C18 H18 O5 0.93 2.74 3.351(7) 123.8 1_465
C1A H1AA O4' 0.93 2.38 3.172(10) 142.7 1_455
C29 H29 O6 0.93 2.98 3.883(6) 163.4 1_565
C33 H33 Cl4 0.93 2.73 3.619(4) 160.4 1_565
C34 H34 Cl2 0.93 2.94 3.399(5) 111.9 1_565
C35 H35 N2 0.93 2.52 3.395(6) 156.3 .
C36 H36 O1 0.93 2.94 3.602(5) 129.5 2_655
C42 H42 Cl3 0.93 2.76 3.639(5) 158.3 2_655
O1 H1B N16 0.93 2.74 3.364(5) 125.4 1_645
N18 H18A Cl4 0.86 2.90 3.460(6) 124.4 2_565
O6 H6B Cl4 0.92 2.91 3.598(5) 132.4 .
C2 H2 O5' 0.93 2.58 3.483(14) 163.4 .
C8 H8 O5' 0.93 2.44 3.336(13) 161.0 .

loop_
_geom_torsion_atom_site_label_1
_geom_torsion_atom_site_label_2
_geom_torsion_atom_site_label_3
_geom_torsion_atom_site_label_4
_geom_torsion
_geom_torsion_site_symmetry_1
_geom_torsion_site_symmetry_4
C1 N2 N3 C2 -1.3(5) . .
C1 N2 N3 C3 -178.1(4) . .
C18 N4 N5 C19 -1.8(5) . .
C14 N4 N5 C19 177.3(4) . .
C1A N8 N9 C20 2.9(6) . .
C1A N8 N9 C21 -177.2(4) . .
C33 N10 N11 C34 -0.5(5) . .
C30 N10 N11 C34 -174.2(4) . .
C35 N14 N15 C36 -1.6(5) . .
C35 N14 N15 C37 177.3(4) . .
C51 N16 C17 N52 1.6(5) . .
C48 N16 C17 N52 179.8(4) . .
N3 N2 C1 N1 1.6(5) . .
C2 N1 C1 N2 -1.3(5) . .
Cd1 N1 C1 N2 170.8(3) . .
N2 N3 C2 N1 0.5(5) . .
C3 N3 C2 N1 176.9(4) . .
C1 N1 C2 N3 0.4(5) . .
Cd1 N1 C2 N3 -171.1(3) . .
C2 N3 C3 C8 -6.0(7) . .
N2 N3 C3 C8 170.0(4) . .
C2 N3 C3 C4 174.0(4) . .
N2 N3 C3 C4 -9.9(6) . .
C8 C3 C4 C5 -3.0(7) . .
N3 C3 C4 C5 176.9(4) . .
C3 C4 C5 C6 3.8(7) . .
C4 C5 C6 C7 -2.6(6) . .
C4 C5 C6 C9 -179.8(4) . .
C5 C6 C7 C8 0.7(6) . .
C9 C6 C7 C8 177.9(4) . .
C4 C3 C8 C7 1.2(6) . .
N3 C3 C8 C7 -178.7(4) . .
C6 C7 C8 C3 -0.1(7) . .
C7 C6 C9 C10 51.5(6) . .
C5 C6 C9 C10 -131.5(4) . .
C7 C6 C9 C24 -127.8(4) . .
C5 C6 C9 C24 49.3(5) . .
C6 C9 C10 C27 2.9(6) . .
C24 C9 C10 C27 -177.9(3) . .
C6 C9 C10 C11 -176.5(3) . .
C24 C9 C10 C11 2.6(6) . .
C9 C10 C11 C16 61.1(6) . .
C27 C10 C11 C16 -118.4(4) . .
C9 C10 C11 C12 -118.4(5) . .
C27 C10 C11 C12 62.1(5) . .
C16 C11 C12 C13 -1.7(7) . .
C10 C11 C12 C13 177.8(5) . .
C11 C12 C13 C14 3.0(8) . .
C12 C13 C14 C15 -3.3(7) . .
C12 C13 C14 N4 178.5(4) . .
C18 N4 C14 C15 -150.8(5) . .
N5 N4 C14 C15 30.3(6) . .
C18 N4 C14 C13 27.5(7) . .
N5 N4 C14 C13 -151.4(4) . .
C13 C14 C15 C16 2.2(7) . .
N4 C14 C15 C16 -179.5(4) . .
C12 C11 C16 C15 0.6(6) . .
C10 C11 C16 C15 -179.0(4) . .
C14 C15 C16 C11 -0.9(7) . .
C19 N6 C18 N4 -0.6(5) . .
Cd1 N6 C18 N4 -170.2(3) 1_465 .
N5 N4 C18 N6 1.6(5) . .
C14 N4 C18 N6 -177.4(4) . .
N4 N5 C19 N6 1.5(6) . .
C18 N6 C19 N5 -0.6(6) . .
Cd1 N6 C19 N5 169.7(3) 1_465 .
N9 N8 C1A N7 -4.1(6) . .
C20 N7 C1A N8 3.7(6) . .
Cd1 N7 C1A N8 -179.6(4) 1_455 .
C1A N7 C20 N9 -1.6(5) . .
Cd1 N7 C20 N9 -178.3(3) 1_455 .
N8 N9 C20 N7 -0.8(6) . .
C21 N9 C20 N7 179.3(4) . .
C20 N9 C21 C22 -173.0(4) . .
N8 N9 C21 C22 7.0(6) . .
C20 N9 C21 C26 7.6(7) . .
N8 N9 C21 C26 -172.3(4) . .
C26 C21 C22 C23 -0.8(6) . .
N9 C21 C22 C23 179.9(4) . .
C21 C22 C23 C24 0.1(6) . .
C22 C23 C24 C25 0.8(6) . .
C22 C23 C24 C9 -179.4(4) . .
C10 C9 C24 C25 -132.8(4) . .
C6 C9 C24 C25 46.5(5) . .
C10 C9 C24 C23 47.5(6) . .
C6 C9 C24 C23 -133.3(4) . .
C23 C24 C25 C26 -1.0(6) . .
C9 C24 C25 C26 179.2(4) . .
C22 C21 C26 C25 0.5(6) . .
N9 C21 C26 C25 179.9(4) . .
C24 C25 C26 C21 0.4(7) . .
C9 C10 C27 C32 -131.2(4) . .
C11 C10 C27 C32 48.2(5) . .
C9 C10 C27 C28 48.0(6) . .
C11 C10 C27 C28 -132.5(4) . .
C32 C27 C28 C29 -0.7(6) . .
C10 C27 C28 C29 -179.9(4) . .
C27 C28 C29 C30 0.7(6) . .
C28 C29 C30 C31 -0.2(6) . .
C28 C29 C30 N10 179.4(4) . .
C33 N10 C30 C29 39.2(6) . .
N11 N10 C30 C29 -148.5(4) . .
C33 N10 C30 C31 -141.3(4) . .
N11 N10 C30 C31 31.0(6) . .
C29 C30 C31 C32 -0.3(7) . .
N10 C30 C31 C32 -179.8(4) . .
C28 C27 C32 C31 0.2(6) . .
C10 C27 C32 C31 179.5(4) . .
C30 C31 C32 C27 0.2(7) . .
C34 N12 C33 N10 1.8(5) . .
Cd1 N12 C33 N10 -168.2(3) 1_565 .
N11 N10 C33 N12 -0.8(5) . .
C30 N10 C33 N12 172.2(4) . .
N10 N11 C34 N12 1.8(5) . .
C33 N12 C34 N11 -2.3(5) . .
Cd1 N12 C34 N11 168.7(3) 1_565 .
N15 N14 C35 N13 1.0(6) . .
C36 N13 C35 N14 -0.1(5) . .
Cd2 N13 C35 N14 177.1(3) . .
C35 N13 C36 N15 -1.0(5) . .
Cd2 N13 C36 N15 -178.0(3) . .
N14 N15 C36 N13 1.7(5) . .
C37 N15 C36 N13 -177.1(4) . .
C36 N15 C37 C38 163.3(4) . .
N14 N15 C37 C38 -15.3(6) . .
C36 N15 C37 C42 -19.7(7) . .
N14 N15 C37 C42 161.7(4) . .
C42 C37 C38 C39 0.8(7) . .
N15 C37 C38 C39 177.7(4) . .
C37 C38 C39 C40 -2.7(7) . .
C38 C39 C40 C41 3.7(6) . .
C38 C39 C40 C43 -174.5(4) . .
C39 C40 C41 C42 -2.9(6) . .
C43 C40 C41 C42 175.4(4) . .
C40 C41 C42 C37 1.0(6) . .
C38 C37 C42 C41 0.0(6) . .
N15 C37 C42 C41 -177.0(4) . .
C39 C40 C43 C44 52.7(4) . .
C41 C40 C43 C44 -125.6(3) . .
C39 C40 C43 C40 -127.3(4) . 2
C41 C40 C43 C40 54.4(3) . 2
C40 C43 C44 C45 3.1(3) . 2
C40 C43 C44 C45 -176.9(3) 2 2
C40 C43 C44 C45 -176.9(3) . .
C40 C43 C44 C45 3.1(3) 2 .
C43 C44 C45 C50 -126.7(3) . .
C45 C44 C45 C50 53.3(3) 2 .
C43 C44 C45 C46 57.0(5) . .
C45 C44 C45 C46 -123.0(5) 2 .
C50 C45 C46 C47 5.8(7) . .
C44 C45 C46 C47 -177.8(4) . .
C45 C46 C47 C48 -1.2(7) . .
C46 C47 C48 C49 -3.3(7) . .
C46 C47 C48 N16 -179.7(4) . .
C51 N16 C48 C49 41.5(7) . .
C17 N16 C48 C49 -136.5(5) . .
C51 N16 C48 C47 -142.0(5) . .
C17 N16 C48 C47 39.9(7) . .
C47 C48 C49 C50 3.0(7) . .
N16 C48 C49 C50 179.5(4) . .
C46 C45 C50 C49 -6.1(7) . .
C44 C45 C50 C49 177.4(4) . .
C48 C49 C50 C45 1.8(7) . .
C17 N16 C51 N18 -1.7(6) . .
C48 N16 C51 N18 179.9(5) . .
N52 N18 C51 N16 1.4(7) . .
N16 C17 N52 N18 -0.6(5) . .
N16 C17 N52 Cd2 -168.6(3) . 1_465
C51 N18 N52 C17 -0.5(6) . .
C51 N18 N52 Cd2 168.3(4) . 1_465
